data_7718747
loop_
_publ_author_name
'Khan, Yaqoot'
'Du, Yunyun'
'Yan, Li'
'Zhang, Niu'
'Zhang, Menglei'
'Ma, Hongwei'
'Li, Hui'

_publ_section_title
;
 Structural diversity of nucleotide coordination polymers of cytidine
 mono-, di-, and tri-phosphates and their selective recognition of
 tryptophan and tyrosine.
;
_journal_issue 23
_journal_name_full 'Dalton transactions (Cambridge, England : 2003)'
_journal_page_first 9145
_journal_page_last 9159
_journal_paper_doi 10.1039/d5dt00786k
_journal_volume 54
_journal_year 2025
_chemical_absolute_configuration ad
_chemical_formula_moiety 'C42 H52 Cd2 N10 O24 P4, 7.554(H2 O)'
_chemical_formula_sum 'C42 H67.11 Cd2 N10 O31.55 P4'
_chemical_formula_weight 1565.64
_space_group_crystal_system triclinic
_space_group_IT_number 1
_space_group_name_Hall 'P 1'
_space_group_name_H-M_alt 'P 1'
_atom_sites_solution_hydrogens mixed
_atom_sites_solution_primary iterative
_audit_block_doi 10.5517/ccdc.csd.cc2kdfl0
_audit_creation_date 2024-06-25
_audit_creation_method
;
Olex2 1.5
(compiled 2023.03.06 svn.rbb2c1857 for OlexSys, GUI svn.r6748)
;
_audit_update_record
;
2024-06-25 deposited with the CCDC.	2025-05-16 downloaded from the CCDC.
;
_cell_angle_alpha 88.3730(10)
_cell_angle_beta 68.5750(10)
_cell_angle_gamma 70.7720(10)
_cell_formula_units_Z 1
_cell_length_a 11.0430(5)
_cell_length_b 11.1177(5)
_cell_length_c 14.0646(6)
_cell_measurement_reflns_used 9913
_cell_measurement_temperature 297.61
_cell_measurement_theta_max 28.30
_cell_measurement_theta_min 2.33
_cell_volume 1509.44(12)
_computing_cell_refinement 'SAINT V8.38A (Bruker, 2018)'
_computing_data_reduction 'SAINT V8.38A (Bruker, 2018)'
_computing_molecular_graphics 'Olex2 1.5 (Dolomanov et al., 2009)'
_computing_publication_material 'Olex2 1.5 (Dolomanov et al., 2009)'
_computing_structure_refinement 'SHELXL 2018/3 (Sheldrick, 2015)'
_computing_structure_solution 'olex2.solve 1.5 (Bourhis et al., 2015)'
_diffrn_ambient_temperature 297.61
_diffrn_measured_fraction_theta_full 0.997
_diffrn_measured_fraction_theta_max 0.996
_diffrn_measurement_device_type 'Bruker APEX-II CCD'
_diffrn_measurement_method '\f and \w scans'
_diffrn_radiation_type MoK\a
_diffrn_radiation_wavelength 0.71073
_diffrn_reflns_av_R_equivalents 0.0220
_diffrn_reflns_av_unetI/netI 0.0399
_diffrn_reflns_Laue_measured_fraction_full 0.997
_diffrn_reflns_Laue_measured_fraction_max 0.996
_diffrn_reflns_limit_h_max 14
_diffrn_reflns_limit_h_min -13
_diffrn_reflns_limit_k_max 14
_diffrn_reflns_limit_k_min -14
_diffrn_reflns_limit_l_max 18
_diffrn_reflns_limit_l_min -18
_diffrn_reflns_number 23256
_diffrn_reflns_point_group_measured_fraction_full 0.875
_diffrn_reflns_point_group_measured_fraction_max 0.817
_diffrn_reflns_theta_full 25.242
_diffrn_reflns_theta_max 28.340
_diffrn_reflns_theta_min 2.331
_diffrn_source_current 1.0
_diffrn_source_power 0.05
_diffrn_source_voltage 50.0
_diffrn_standards_number 0
_exptl_absorpt_coefficient_mu 0.911
_exptl_absorpt_correction_T_max 0.7457
_exptl_absorpt_correction_T_min 0.5821
_exptl_absorpt_correction_type none
_exptl_absorpt_process_details
;
SADABS-2016/2 (Bruker,2016/2) was used for absorption correction.
wR2(int) was 0.0632 before and 0.0450 after correction.
The Ratio of minimum to maximum transmission is 0.7806.
The \l/2 correction factor is Not present.
;
_exptl_crystal_colour 'clear whiteish colourless'
_exptl_crystal_colour_lustre clear
_exptl_crystal_colour_modifier whiteish
_exptl_crystal_colour_primary colourless
_exptl_crystal_density_diffrn 1.722
_exptl_crystal_description block
_exptl_crystal_F_000 798
_exptl_crystal_size_max 0.27
_exptl_crystal_size_mid 0.23
_exptl_crystal_size_min 0.2
_refine_diff_density_max 0.782
_refine_diff_density_min -0.663
_refine_diff_density_rms 0.090
_refine_ls_abs_structure_details
;
 Refined as an inversion twin.
;
_refine_ls_abs_structure_Flack 0.018(7)
_refine_ls_extinction_method none
_refine_ls_goodness_of_fit_ref 1.056
_refine_ls_hydrogen_treatment constr
_refine_ls_matrix_type full
_refine_ls_number_parameters 796
_refine_ls_number_reflns 12322
_refine_ls_number_restraints 15
_refine_ls_restrained_S_all 1.087
_refine_ls_R_factor_all 0.0382
_refine_ls_R_factor_gt 0.0338
_refine_ls_shift/su_max 0.001
_refine_ls_shift/su_mean 0.000
_refine_ls_structure_factor_coef Fsqd
_refine_ls_weighting_details 'w=1/[\s^2^(Fo^2^)+(0.0487P)^2^+0.4232P] where P=(Fo^2^+2Fc^2^)/3'
_refine_ls_weighting_scheme calc
_refine_ls_wR_factor_gt 0.0840
_refine_ls_wR_factor_ref 0.0858
_reflns_Friedel_coverage 0.641
_reflns_Friedel_fraction_full 0.753
_reflns_Friedel_fraction_max 0.638
_reflns_number_gt 11356
_reflns_number_total 12322
_reflns_threshold_expression 'I > 2\s(I)'
_cod_data_source_file d5dt00786k2.cif
_cod_data_source_block a_b_CCDC1
_cod_depositor_comments 'Adding full bibliography for 7718743--7718747.cif.'
_cod_database_code 7718747
_shelx_shelxl_version_number 2018/3
_shelx_space_group_comment
;
The symmetry employed for this shelxl refinement is uniquely defined
by the following loop, which should always be used as a source of
symmetry information in preference to the above space-group names.
They are only intended as comments.
;
_shelx_estimated_absorpt_t_max 0.839
_shelx_estimated_absorpt_t_min 0.791
_olex2_refinement_description
;
1. Twinned data refinement
 Scales: 0.982(7)
 0.018(7)
2. Fixed Uiso
 At 1.2 times of:
  All C(H) groups, All C(H,H) groups, All N(H) groups, All N(H,H) groups
 At 1.5 times of:
  All O(H) groups, All O(H,H) groups
3. Restrained distances
 H26-C26
 1.39 with sigma of 0.02
 H9-H25C
 1.85 with sigma of 0.02
 H25C-H9
 1.75 with sigma of 0.02
4. Uiso/Uaniso restraints and constraints
Uanis(C25) \\sim Ueq, Uanis(C24) \\sim Ueq: with sigma of 0.005 and sigma for
terminal atoms of 0.01
Uanis(C24) \\sim Ueq, Uanis(C25) \\sim Ueq: with sigma of 0.005 and sigma for
terminal atoms of 0.01
Uanis(C36) = Uanis(C43)
Uanis(C37) = Uanis(C44)
Uanis(C38) = Uanis(C45)
Uanis(C35) = Uanis(C42)
Uanis(C43) = Uanis(C36)
Uanis(C44) = Uanis(C37)
Uanis(C48) = Uanis(C41)
Uanis(C45) = Uanis(C38)
Uanis(C47) = Uanis(C40)
Uanis(C46) = Uanis(C39)
Uanis(N11) = Uanis(N10)
Uanis(C30) = Uanis(C31) = Uanis(C32) = Uanis(C33) = Uanis(C34) = Uanis(N9)
Uanis(C24) = Uanis(C25)
5. Others
 Sof(C42)=Sof(H42A)=Sof(H42B)=Sof(C43)=Sof(H43A)=Sof(H43B)=Sof(C44)=Sof(C45)=
 Sof(H45)=Sof(C46)=Sof(H46)=Sof(N11)=Sof(C47)=Sof(H47)=Sof(C48)=Sof(H48)=1-
 FVAR(1)
 Sof(C35)=Sof(H35A)=Sof(H35B)=Sof(C36)=Sof(H36A)=Sof(H36B)=Sof(C37)=Sof(C38)=
 Sof(H38)=Sof(C39)=Sof(H39)=Sof(N10)=Sof(C40)=Sof(H40)=Sof(C41)=Sof(H41)=FVAR(1)
 Sof(O31)=Sof(H31A)=Sof(H31B)=FVAR(2)
 Sof(O28)=Sof(H28A)=Sof(H28B)=FVAR(3)
 Fixed X: Cd1(0.494729) Cd2(0.473969) P2(0.161041) P3(0.7996) P4(0.82753)
 Fixed Y: Cd1(1.37358) P1(1.33295) Cd2(1.06623) P2(1.5991) P3(1.10635)
 Fixed Z: Cd1(0.613261) P1(0.683351) Cd2(0.605941) P3(0.52077)
6.a Free rotating group:
 O31(H31A,H31B), O29(H29A,H29B), O24(H24C,H24D), O28(H28A,H28B), O25(H25C,
 H25D), O30(H30A,H30B), O26(H26A,H26B), O27(H27A,H27B)
6.b Rotating group:
 N3(H3A,H3B), O22(H22A,H22B), O23(H23A,H23B)
6.c Ternary CH refined with riding coordinates:
 C2(H2), C3(H3), C4(H4), C5(H5A), C11(H11), C12(H12), C13(H13), C14(H14)
6.d Secondary CH2 refined with riding coordinates:
 C1(H1A,H1B), C24(H24A,H24B), C25(H25A,H25B), C35(H35A,H35B), C36(H36A,H36B),
 C42(H42A,H42B), C43(H43A,H43B)
6.e Aromatic/amide H refined with riding coordinates:
 N5(H5), C6(H6), C7(H7), C10(H10A), C15(H15), C16(H16), C19(H19), C20(H20A),
 C22(H22), C23(H23), C26(H26), C27(H27), C28(H28), C29(H29), C30(H30), C31(H31),
  C33(H33), C34(H34), C38(H38), C39(H39), C40(H40), C41(H41), C45(H45),
 C46(H46), C47(H47), C48(H48)
6.f Fitted hexagon refined as free rotating group:
 C37(C38,C39,N10,C40,C41), C44(C45,C46,N11,C47,C48)
6.g X=CH2 refined with riding coordinates:
 N6(H6A,H6B)
6.h Idealised tetrahedral OH refined as rotating group:
 O1A(H1AA), O9(H9), O10(H10), O20(H20)
;
_olex2_submission_special_instructions 'No special instructions were received'

loop_
_space_group_symop_operation_xyz
'x, y, z'

loop_
_atom_site_label
_atom_site_type_symbol
_atom_site_fract_x
_atom_site_fract_y
_atom_site_fract_z
_atom_site_U_iso_or_equiv
_atom_site_adp_type
_atom_site_occupancy
_atom_site_site_symmetry_order
_atom_site_calc_flag
_atom_site_refinement_flags_posn
_atom_site_refinement_flags_adp
_atom_site_refinement_flags_occupancy
_atom_site_disorder_assembly
_atom_site_disorder_group
C1 C -0.02114(19) 1.7144(2) 0.88380(17) 0.0408(6) Uani 1 1 d . . . . .
H1A H -0.038871 1.640746 0.916685 0.049 Uiso 1 1 calc R U . . .
H1B H -0.085979 1.748993 0.850124 0.049 Uiso 1 1 calc R U . . .
O1 O 0.33040(12) 1.27851(12) 0.64732(11) 0.0313(4) Uani 1 1 d . . . . .
N1 N 0.24107(15) 1.81557(17) 1.01428(12) 0.0353(5) Uani 1 1 d . . . . .
Cd1 Cd 0.494729 1.373581 0.613261 0.02187(3) Uani 1 1 d . . . . .
P1 P 0.17386(4) 1.332951 0.683351 0.02840(13) Uani 1 1 d . . . . .
C1A C 0.5415(2) 1.4075(3) 1.23406(16) 0.0545(8) Uani 1 1 d . . . . .
O1A O 1.14832(14) 1.62787(16) 0.23189(14) 0.0531(6) Uani 1 1 d . . . . .
H1AA H 1.133489 1.705213 0.233470 0.080 Uiso 1 1 calc R U . . .
C2 C -0.03904(18) 1.8123(2) 0.96105(14) 0.0318(6) Uani 1 1 d . . . . .
H2 H -0.133073 1.835460 1.013166 0.038 Uiso 1 1 calc R U . . .
N2 N 0.43638(15) 1.76416(17) 1.05921(12) 0.0318(5) Uani 1 1 d . . . . .
Cd2 Cd 0.473969 1.066231 0.605941 0.02850(4) Uani 1 1 d . . . . .
P2 P 0.161041 1.599100 0.70239(4) 0.03134(14) Uani 1 1 d . . . . .
O2 O 0.09646(14) 1.26172(15) 0.75611(13) 0.0472(5) Uani 1 1 d . . . . .
P3 P 0.799600 1.106350 0.520770 0.03240(15) Uani 1 1 d . . . . .
C3 C -0.01423(19) 1.9337(2) 0.92244(17) 0.0406(7) Uani 1 1 d . . . . .
H3 H 0.062857 1.913593 0.855598 0.049 Uiso 1 1 calc R U . . .
O3 O 0.13721(13) 1.35504(15) 0.58598(11) 0.0411(5) Uani 1 1 d . . . . .
N3 N 0.65456(18) 1.6727(2) 0.93785(15) 0.0515(7) Uani 1 1 d . . . . .
H3A H 0.669540 1.643935 0.991659 0.062 Uiso 1 1 d R U . . .
H3B H 0.692940 1.610226 0.889359 0.062 Uiso 1 1 d R U . . .
O4 O 0.12659(13) 1.47269(14) 0.74097(10) 0.0340(4) Uani 1 1 d . . . . .
P4 P 0.827530 1.36380(5) 0.53810(4) 0.03442(14) Uani 1 1 d . . . . .
C4 C 0.0257(2) 1.9812(2) 1.0020(2) 0.0483(7) Uani 1 1 d . . . . .
H4 H 0.092761 2.024673 0.971141 0.058 Uiso 1 1 calc R U . . .
N4 N 0.71278(15) 1.67588(17) 0.27674(12) 0.0324(5) Uani 1 1 d . . . . .
O5 O 0.31328(13) 1.56632(13) 0.64956(11) 0.0371(5) Uani 1 1 d . . . . .
N5 N 0.52358(16) 1.73529(17) 0.22697(12) 0.0353(5) Uani 1 1 d . . . . .
H5 H 0.491076 1.750112 0.179144 0.042 Uiso 1 1 calc R U . . .
C5 C 0.08897(19) 1.8585(2) 1.04583(16) 0.0367(6) Uani 1 1 d . . . . .
H5A H 0.045892 1.871663 1.120979 0.044 Uiso 1 1 calc R U . . .
O6 O 0.07001(16) 1.66764(16) 0.64803(13) 0.0518(5) Uani 1 1 d . . . . .
N6 N 0.29952(17) 1.79376(18) 0.34444(14) 0.0406(6) Uani 1 1 d . . . . .
H6A H 0.270959 1.811301 0.294717 0.049 Uiso 1 1 calc R U . . .
H6B H 0.240778 1.804205 0.406556 0.049 Uiso 1 1 calc R U . . .
C6 C 0.3239(2) 1.7732(2) 0.91442(15) 0.0432(7) Uani 1 1 d . . . . .
H6 H 0.283659 1.775699 0.866385 0.052 Uiso 1 1 calc R U . . .
C7 C 0.4630(2) 1.7275(2) 0.88329(16) 0.0444(7) Uani 1 1 d . . . . .
H7 H 0.520244 1.701663 0.814620 0.053 Uiso 1 1 calc R U . . .
O7 O 0.12082(13) 1.67616(14) 0.80841(11) 0.0389(4) Uani 1 1 d . . . . .
N7 N 0.48266(14) 1.37938(15) 0.78331(10) 0.0255(4) Uani 1 1 d . . . . .
O8 O 0.05801(14) 1.75905(14) 1.01017(11) 0.0386(4) Uani 1 1 d . . . . .
N8 N 0.52067(15) 1.38791(17) 1.43816(11) 0.0314(5) Uani 1 1 d . . . . .
C8 C 0.5170(2) 1.7213(2) 0.96099(15) 0.0362(6) Uani 1 1 d . . . . .
C9 C 0.29739(18) 1.81271(18) 1.08724(14) 0.0291(5) Uani 1 1 d . . . . .
O9 O -0.13557(15) 2.01932(18) 0.91337(14) 0.0582(6) Uani 1 1 d . . . . .
H9 H -0.114830 2.051989 0.859413 0.087 Uiso 1 1 calc DR U . . .
N9 N 0.4633(3) 1.0691(2) 0.44345(16) 0.0655(4) Uani 1 1 d . . . . .
O10 O -0.0950(2) 2.06276(19) 1.08080(15) 0.0805(7) Uani 1 1 d . . . . .
H10 H -0.083764 2.056968 1.135461 0.121 Uiso 1 1 calc R U . . .
C10 C 1.0149(2) 1.3812(3) 0.3635(2) 0.0634(10) Uani 1 1 d . . . . .
H10A H 1.078115 1.299761 0.358655 0.076 Uiso 1 1 calc R U . . .
C11 C 1.0314(2) 1.4771(2) 0.2876(2) 0.0547(8) Uani 1 1 d . . . . .
H11 H 1.116279 1.434120 0.228238 0.066 Uiso 1 1 calc R U . . .
O11 O 0.21990(13) 1.85647(15) 1.17777(10) 0.0393(5) Uani 1 1 d . . . . .
C12 C 1.0400(2) 1.6028(3) 0.31570(17) 0.0516(8) Uani 1 1 d . . . . .
H12 H 1.055612 1.602505 0.379971 0.062 Uiso 1 1 calc R U . . .
O12 O 0.64239(12) 1.16394(12) 0.57037(11) 0.0313(4) Uani 1 1 d . . . . .
C13 C 0.90140(19) 1.7038(2) 0.32508(16) 0.0409(7) Uani 1 1 d . . . . .
H13 H 0.833217 1.714465 0.395279 0.049 Uiso 1 1 calc R U . . .
O13 O 0.84827(17) 1.03070(17) 0.42035(13) 0.0603(6) Uani 1 1 d . . . . .
O14 O 0.86539(15) 1.04522(16) 0.59425(12) 0.0497(5) Uani 1 1 d . . . . .
C14 C 0.86124(18) 1.64327(19) 0.25168(15) 0.0320(6) Uani 1 1 d . . . . .
H14 H 0.903641 1.665912 0.182494 0.038 Uiso 1 1 calc R U . . .
O15 O 0.85286(13) 1.22824(14) 0.48628(11) 0.0389(4) Uani 1 1 d . . . . .
C15 C 0.6243(2) 1.6784(2) 0.37653(16) 0.0378(6) Uani 1 1 d . . . . .
H15 H 0.660949 1.652437 0.426724 0.045 Uiso 1 1 calc R U . . .
O16 O 0.67837(13) 1.43942(13) 0.58048(11) 0.0366(4) Uani 1 1 d . . . . .
C16 C 0.4877(2) 1.7171(2) 0.40238(15) 0.0397(7) Uani 1 1 d . . . . .
H16 H 0.429383 1.721640 0.470458 0.048 Uiso 1 1 calc R U . . .
O17 O 0.90093(14) 1.35008(17) 0.61022(12) 0.0514(5) Uani 1 1 d . . . . .
C17 C 0.43194(18) 1.75130(19) 0.32566(14) 0.0314(6) Uani 1 1 d . . . . .
C18 C 0.66434(19) 1.6970(2) 0.19886(15) 0.0336(6) Uani 1 1 d . . . . .
O18 O 0.88655(18) 1.43700(17) 0.44311(13) 0.0576(6) Uani 1 1 d . . . . .
O19 O 0.92054(16) 1.50774(16) 0.25285(15) 0.0579(6) Uani 1 1 d . . . . .
C19 C 0.5947(2) 1.3349(3) 0.80565(16) 0.0562(9) Uani 1 1 d . . . . .
H19 H 0.679696 1.295701 0.752561 0.067 Uiso 1 1 calc R U . . .
O20 O 0.90961(16) 1.82130(17) 0.29458(13) 0.0548(6) Uani 1 1 d . . . . .
H20 H 0.897815 1.867195 0.344096 0.082 Uiso 1 1 calc R U . . .
C20 C 0.5910(2) 1.3443(3) 0.90627(17) 0.0711(11) Uani 1 1 d . . . . .
H20A H 0.672272 1.315044 0.919040 0.085 Uiso 1 1 calc R U . . .
C21 C 0.4634(2) 1.3982(2) 0.98632(14) 0.0401(7) Uani 1 1 d . . . . .
O21 O 0.73986(14) 1.68418(18) 0.10894(11) 0.0503(5) Uani 1 1 d . . . . .
C22 C 0.3516(2) 1.4431(3) 0.96216(17) 0.0576(9) Uani 1 1 d . . . . .
H22 H 0.265390 1.482286 1.013904 0.069 Uiso 1 1 calc R U . . .
O22 O 0.61984(16) 0.85915(14) 0.56654(13) 0.0491(6) Uani 1 1 d . . . . .
H22A H 0.598995 0.790888 0.566065 0.074 Uiso 1 1 d R U . . .
H22B H 0.708675 0.831328 0.548807 0.074 Uiso 1 1 d R U . . .
O23 O 0.27201(17) 0.99703(17) 0.66614(15) 0.0595(6) Uani 1 1 d . . . . .
H23A H 0.202108 1.057883 0.704963 0.089 Uiso 1 1 d R U . . .
H23B H 0.251154 0.984689 0.615422 0.089 Uiso 1 1 d R U . . .
C23 C 0.3613(2) 1.4327(3) 0.86341(16) 0.0499(8) Uani 1 1 d . . . . .
H23 H 0.280460 1.463765 0.850264 0.060 Uiso 1 1 calc R U . . .
C24 C 0.4544(3) 1.4046(4) 1.0972(2) 0.0832(8) Uani 1 1 d . U . . .
H24A H 0.372146 1.477040 1.134310 0.100 Uiso 1 1 calc R U . . .
H24B H 0.435813 1.328670 1.124521 0.100 Uiso 1 1 calc R U . . .
C25 C 0.5557(3) 1.4142(4) 1.1255(2) 0.0832(8) Uani 1 1 d . U . . .
H25A H 0.568100 1.495002 1.105846 0.100 Uiso 1 1 calc R U . . .
H25B H 0.640795 1.346816 1.084586 0.100 Uiso 1 1 calc R U . . .
C26 C 0.6558(2) 1.3615(3) 1.25847(15) 0.0507(8) Uani 1 1 d D . . . .
H26 H 0.743931 1.334351 1.207106 0.061 Uiso 1 1 calc DR U . . .
C27 C 0.6391(2) 1.3557(2) 1.36128(15) 0.0395(7) Uani 1 1 d . . . . .
H27 H 0.718800 1.326577 1.376094 0.047 Uiso 1 1 calc R U . . .
C28 C 0.4096(2) 1.4307(2) 1.41596(15) 0.0430(7) Uani 1 1 d . . . . .
H28 H 0.323345 1.453280 1.469309 0.052 Uiso 1 1 calc R U . . .
C29 C 0.4155(2) 1.4437(3) 1.31505(16) 0.0568(8) Uani 1 1 d . . . . .
H29 H 0.334028 1.476969 1.302843 0.068 Uiso 1 1 calc R U . . .
C30 C 0.5809(3) 1.0461(3) 0.36000(19) 0.0655(4) Uani 1 1 d . . . . .
H30 H 0.663923 1.031546 0.368737 0.079 Uiso 1 1 calc R U . . .
C31 C 0.5812(3) 1.0435(3) 0.26152(19) 0.0655(4) Uani 1 1 d . . . . .
H31 H 0.663944 1.026669 0.205138 0.079 Uiso 1 1 calc R U . . .
C32 C 0.4575(3) 1.0663(3) 0.24671(19) 0.0655(4) Uani 1 1 d . . . . .
C33 C 0.3467(3) 1.0839(3) 0.33035(19) 0.0655(4) Uani 1 1 d . . . . .
H33 H 0.263168 1.093521 0.324011 0.079 Uiso 1 1 calc R U . . .
C34 C 0.3497(3) 1.0888(3) 0.42712(19) 0.0655(4) Uani 1 1 d . . . . .
H34 H 0.266796 1.106855 0.483519 0.079 Uiso 1 1 calc R U . . .
C35 C 0.4007(5) 1.0833(6) 0.1570(3) 0.0456(10) Uani 0.4408(16) 1 d . . P A 1
H35A H 0.339729 1.034364 0.165757 0.055 Uiso 0.4408(16) 1 calc R U P A 1
H35B H 0.349431 1.172759 0.156602 0.055 Uiso 0.4408(16) 1 calc R U P A 1
C36 C 0.5224(5) 1.0361(5) 0.0605(3) 0.0364(8) Uani 0.4408(16) 1 d . . P A 1
H36A H 0.573906 0.948263 0.065546 0.044 Uiso 0.4408(16) 1 calc R U P A 1
H36B H 0.581500 1.086078 0.055183 0.044 Uiso 0.4408(16) 1 calc R U P A 1
C37 C 0.49623(18) 1.03919(19) -0.03957(12) 0.0251(7) Uani 0.4408(16) 1 d G . P A 1
C38 C 0.6112(2) 0.9874(3) -0.12959(14) 0.0427(10) Uani 0.4408(16) 1 d G . P A 1
H38 H 0.698134 0.947732 -0.126812 0.051 Uiso 0.4408(16) 1 calc R U P A 1
C39 C 0.5963(3) 0.9950(3) -0.22376(13) 0.0444(8) Uani 0.4408(16) 1 d G . P A 1
H39 H 0.673250 0.960361 -0.283981 0.053 Uiso 0.4408(16) 1 calc R U P A 1
N10 N 0.4664(3) 1.0543(4) -0.22791(16) 0.0303(5) Uani 0.4408(16) 1 d G . P A 1
C40 C 0.3514(3) 1.1061(4) -0.1379(2) 0.0477(9) Uani 0.4408(16) 1 d G . P A 1
H40 H 0.264504 1.145788 -0.140672 0.057 Uiso 0.4408(16) 1 calc R U P A 1
C41 C 0.36632(19) 1.0985(3) -0.04373(16) 0.0383(11) Uani 0.4408(16) 1 d G . P A 1
H41 H 0.289383 1.133156 0.016499 0.046 Uiso 0.4408(16) 1 calc R U P A 1
C42 C 0.5243(4) 1.0358(5) 0.1236(3) 0.0456(10) Uani 0.5592(16) 1 d . . P A 2
H42A H 0.590794 1.078581 0.092396 0.055 Uiso 0.5592(16) 1 calc R U P A 2
H42B H 0.568790 0.944450 0.102901 0.055 Uiso 0.5592(16) 1 calc R U P A 2
C43 C 0.4009(4) 1.0886(4) 0.0973(2) 0.0364(8) Uani 0.5592(16) 1 d . . P A 2
H43A H 0.357326 1.178611 0.123267 0.044 Uiso 0.5592(16) 1 calc R U P A 2
H43B H 0.335880 1.046024 0.133284 0.044 Uiso 0.5592(16) 1 calc R U P A 2
C44 C 0.42548(14) 1.07685(15) -0.01975(10) 0.0251(7) Uani 0.5592(16) 1 d G . P A 2
C45 C 0.55801(15) 1.0243(2) -0.09423(12) 0.0427(10) Uani 0.5592(16) 1 d G . P A 2
H45 H 0.634043 0.994729 -0.075019 0.051 Uiso 0.5592(16) 1 calc R U P A 2
C46 C 0.5769(2) 1.0160(3) -0.19742(11) 0.0444(8) Uani 0.5592(16) 1 d G . P A 2
H46 H 0.665586 0.980862 -0.247251 0.053 Uiso 0.5592(16) 1 calc R U P A 2
N11 N 0.4633(3) 1.0602(3) -0.22613(11) 0.0303(5) Uani 0.5592(16) 1 d G . P A 2
C47 C 0.3307(2) 1.1128(3) -0.15166(14) 0.0477(9) Uani 0.5592(16) 1 d G . P A 2
H47 H 0.254718 1.142363 -0.170872 0.057 Uiso 0.5592(16) 1 calc R U P A 2
C48 C 0.31184(15) 1.1211(2) -0.04847(13) 0.0383(11) Uani 0.5592(16) 1 d G . P A 2
H48 H 0.223170 1.156229 0.001361 0.046 Uiso 0.5592(16) 1 calc R U P A 2
O31 O 1.0233(6) 1.3031(6) 0.1120(5) 0.162(3) Uani 0.664(6) 1 d G . P . .
H31A H 1.102710 1.258139 0.110845 0.244 Uiso 0.664(6) 1 d G U P . .
H31B H 1.038370 1.357061 0.069347 0.244 Uiso 0.664(6) 1 d G U P . .
O29 O -0.0966(3) 1.3044(4) 0.9624(2) 0.1360(15) Uani 1 1 d G . . . .
H29A H -0.033200 1.275442 0.986223 0.204 Uiso 1 1 d G U . . .
H29B H -0.106517 1.383246 0.958385 0.204 Uiso 1 1 d G U . . .
O24 O 0.50141(19) 0.68674(16) 0.64811(14) 0.0624(6) Uani 1 1 d G . . . .
H24C H 0.538225 0.605537 0.639639 0.094 Uiso 1 1 d G U . . .
H24D H 0.416678 0.700622 0.659311 0.094 Uiso 1 1 d G U . . .
O28 O 0.8838(2) 0.7892(2) 0.5512(2) 0.0918(9) Uani 0.890(4) 1 d G . P . .
H28A H 0.889069 0.863519 0.553861 0.138 Uiso 0.890(4) 1 d G U P . .
H28B H 0.846798 0.777108 0.613688 0.138 Uiso 0.890(4) 1 d G U P . .
O25 O -0.0625(2) 2.1184(2) 0.73833(17) 0.0950(8) Uani 1 1 d G . . . .
H25C H 0.012018 2.062512 0.737603 0.142 Uiso 1 1 d DG U . . .
H25D H -0.071556 2.096301 0.684617 0.142 Uiso 1 1 d G U . . .
O30 O 1.0065(3) 1.1066(3) 0.24181(19) 0.1126(13) Uani 1 1 d G . . . .
H30A H 1.014688 1.092763 0.299410 0.169 Uiso 1 1 d G U . . .
H30B H 0.930683 1.168507 0.256254 0.169 Uiso 1 1 d G U . . .
O26 O 0.8100(2) 1.5927(2) 0.72693(15) 0.0779(8) Uani 1 1 d G . . . .
H26A H 0.849356 1.539239 0.673655 0.117 Uiso 1 1 d G U . . .
H26B H 0.806356 1.664847 0.703991 0.117 Uiso 1 1 d G U . . .
O27 O 1.14494(17) 0.87668(19) 0.55893(15) 0.0611(7) Uani 1 1 d G . . . .
H27A H 1.110608 0.824246 0.546054 0.092 Uiso 1 1 d G U . . .
H27B H 1.082508 0.949637 0.567919 0.092 Uiso 1 1 d G U . . .

loop_
_atom_site_aniso_label
_atom_site_aniso_U_11
_atom_site_aniso_U_22
_atom_site_aniso_U_33
_atom_site_aniso_U_23
_atom_site_aniso_U_13
_atom_site_aniso_U_12
C1 0.0216(7) 0.0615(12) 0.0367(10) -0.0111(9) -0.0054(7) -0.0159(7)
O1 0.0226(5) 0.0325(6) 0.0394(7) 0.0011(5) -0.0127(4) -0.0088(4)
N1 0.0275(6) 0.0486(9) 0.0305(7) 0.0000(7) -0.0150(5) -0.0088(6)
Cd1 0.02327(4) 0.03068(5) 0.01667(4) 0.00343(4) -0.01076(3) -0.01192(4)
P1 0.02228(16) 0.0377(2) 0.0310(2) 0.00232(19) -0.01340(14) -0.01361(15)
C1A 0.0555(10) 0.1014(15) 0.0240(9) 0.0221(10) -0.0178(7) -0.0469(9)
O1A 0.0284(6) 0.0561(8) 0.0666(10) 0.0178(8) -0.0068(7) -0.0176(6)
C2 0.0225(7) 0.0454(10) 0.0258(8) -0.0016(8) -0.0079(6) -0.0106(7)
N2 0.0285(6) 0.0481(8) 0.0257(6) 0.0071(6) -0.0151(5) -0.0165(6)
Cd2 0.03651(5) 0.03310(6) 0.02135(5) 0.00428(5) -0.01495(4) -0.01430(4)
P2 0.02849(19) 0.0338(2) 0.0292(2) -0.00138(19) -0.01460(15) -0.00307(17)
O2 0.0353(6) 0.0610(8) 0.0532(8) 0.0154(7) -0.0166(6) -0.0271(5)
P3 0.02674(19) 0.0367(2) 0.0301(2) 0.0011(2) -0.00990(16) -0.00701(18)
C3 0.0285(8) 0.0512(11) 0.0429(9) 0.0180(9) -0.0198(7) -0.0085(8)
O3 0.0338(6) 0.0640(9) 0.0299(6) 0.0037(6) -0.0158(5) -0.0179(6)
N3 0.0364(8) 0.0813(13) 0.0322(8) -0.0071(9) -0.0130(6) -0.0133(8)
O4 0.0265(5) 0.0413(7) 0.0314(6) -0.0013(6) -0.0097(5) -0.0089(5)
P4 0.03104(17) 0.0587(3) 0.0272(2) 0.0091(2) -0.01467(15) -0.02866(16)
C4 0.0360(8) 0.0361(10) 0.0791(14) 0.0017(10) -0.0298(8) -0.0107(7)
N4 0.0230(6) 0.0480(9) 0.0267(7) 0.0077(7) -0.0105(5) -0.0121(6)
O5 0.0332(6) 0.0366(7) 0.0350(7) 0.0023(6) -0.0063(5) -0.0110(5)
N5 0.0371(7) 0.0521(9) 0.0228(7) 0.0070(6) -0.0144(5) -0.0196(6)
C5 0.0277(7) 0.0513(11) 0.0313(8) -0.0022(8) -0.0145(6) -0.0095(7)
O6 0.0556(7) 0.0476(8) 0.0640(8) 0.0099(7) -0.0430(5) -0.0096(6)
N6 0.0319(7) 0.0572(10) 0.0326(8) 0.0044(8) -0.0133(6) -0.0138(7)
C6 0.0375(9) 0.0630(13) 0.0218(8) -0.0046(9) -0.0146(6) -0.0038(9)
C7 0.0399(9) 0.0632(13) 0.0255(8) -0.0059(9) -0.0134(7) -0.0099(9)
O7 0.0225(5) 0.0502(8) 0.0394(7) -0.0142(6) -0.0100(5) -0.0068(5)
N7 0.0286(6) 0.0385(7) 0.0157(5) 0.0023(5) -0.0126(4) -0.0143(5)
O8 0.0418(6) 0.0373(7) 0.0424(7) 0.0073(6) -0.0246(5) -0.0109(5)
N8 0.0333(6) 0.0501(8) 0.0203(6) 0.0111(6) -0.0163(5) -0.0199(6)
C8 0.0371(8) 0.0418(10) 0.0287(8) 0.0031(8) -0.0140(7) -0.0105(7)
C9 0.0285(7) 0.0369(9) 0.0263(8) 0.0052(7) -0.0111(6) -0.0158(6)
O9 0.0384(7) 0.0673(10) 0.0671(9) 0.0257(8) -0.0274(6) -0.0089(7)
N9 0.1160(6) 0.0572(5) 0.0462(4) 0.0110(4) -0.0499(3) -0.0369(4)
O10 0.0764(10) 0.0693(12) 0.0739(10) -0.0352(9) -0.0435(7) 0.0231(9)
C10 0.0372(11) 0.0551(14) 0.0813(17) 0.0222(13) -0.0184(11) -0.0007(11)
C11 0.0372(9) 0.0601(12) 0.0738(14) 0.0332(11) -0.0245(9) -0.0237(8)
O11 0.0306(6) 0.0611(8) 0.0252(6) -0.0013(6) -0.0105(5) -0.0139(5)
C12 0.0302(8) 0.0935(17) 0.0330(9) 0.0143(11) -0.0187(7) -0.0165(10)
O12 0.0244(5) 0.0310(6) 0.0395(7) 0.0076(5) -0.0112(5) -0.0119(4)
C13 0.0303(8) 0.0693(12) 0.0269(9) 0.0033(9) -0.0087(7) -0.0238(7)
O13 0.0593(8) 0.0694(9) 0.0411(8) -0.0253(7) 0.0027(7) -0.0299(6)
O14 0.0399(7) 0.0517(9) 0.0554(8) 0.0147(7) -0.0255(6) -0.0056(6)
C14 0.0261(7) 0.0387(9) 0.0299(8) 0.0085(8) -0.0103(6) -0.0103(7)
O15 0.0291(5) 0.0546(7) 0.0361(7) 0.0045(6) -0.0087(5) -0.0221(5)
C15 0.0371(8) 0.0502(11) 0.0325(8) 0.0110(8) -0.0193(6) -0.0166(8)
O16 0.0373(5) 0.0433(6) 0.0453(7) 0.0089(6) -0.0227(4) -0.0264(4)
C16 0.0323(8) 0.0645(12) 0.0205(8) 0.0057(8) -0.0089(7) -0.0157(8)
O17 0.0448(6) 0.0823(10) 0.0484(7) 0.0112(7) -0.0313(5) -0.0330(6)
C17 0.0332(7) 0.0398(9) 0.0268(8) 0.0060(7) -0.0132(6) -0.0178(6)
C18 0.0321(8) 0.0492(10) 0.0256(8) 0.0095(7) -0.0123(6) -0.0203(7)
O18 0.0651(8) 0.0688(9) 0.0448(8) 0.0187(7) -0.0146(7) -0.0381(7)
O19 0.0524(7) 0.0443(8) 0.0875(11) 0.0251(8) -0.0380(7) -0.0178(6)
C19 0.0230(8) 0.108(2) 0.0251(9) 0.0087(11) -0.0124(7) -0.0037(11)
O20 0.0425(7) 0.0629(9) 0.0508(9) -0.0220(7) -0.0075(6) -0.0168(6)
C20 0.0373(9) 0.155(3) 0.0309(9) 0.0293(13) -0.0240(7) -0.0338(12)
C21 0.0379(9) 0.0588(12) 0.0177(8) -0.0018(8) -0.0078(7) -0.0117(9)
O21 0.0331(6) 0.0959(11) 0.0242(6) 0.0073(7) -0.0097(5) -0.0263(6)
C22 0.0409(11) 0.0719(16) 0.0235(9) 0.0074(10) -0.0035(8) 0.0162(11)
O22 0.0531(8) 0.0303(7) 0.0568(9) 0.0021(7) -0.0132(7) -0.0139(6)
O23 0.0500(8) 0.0653(10) 0.0648(10) 0.0055(9) -0.0208(7) -0.0226(7)
C23 0.0331(9) 0.0823(16) 0.0255(8) 0.0129(10) -0.0147(7) -0.0052(10)
C24 0.0870(10) 0.1222(14) 0.0564(10) 0.0112(10) -0.0368(7) -0.0447(9)
C25 0.0870(10) 0.1222(14) 0.0564(10) 0.0112(10) -0.0368(7) -0.0447(9)
C26 0.0413(10) 0.0846(16) 0.0169(8) 0.0063(10) -0.0078(7) -0.0136(11)
C27 0.0338(8) 0.0534(12) 0.0263(8) 0.0035(8) -0.0174(6) -0.0019(8)
C28 0.0291(8) 0.0808(14) 0.0222(8) 0.0081(9) -0.0102(6) -0.0222(8)
C29 0.0414(8) 0.1124(19) 0.0342(9) 0.0186(11) -0.0293(6) -0.0322(10)
C30 0.1160(6) 0.0572(5) 0.0462(4) 0.0110(4) -0.0499(3) -0.0369(4)
C31 0.1160(6) 0.0572(5) 0.0462(4) 0.0110(4) -0.0499(3) -0.0369(4)
C32 0.1160(6) 0.0572(5) 0.0462(4) 0.0110(4) -0.0499(3) -0.0369(4)
C33 0.1160(6) 0.0572(5) 0.0462(4) 0.0110(4) -0.0499(3) -0.0369(4)
C34 0.1160(6) 0.0572(5) 0.0462(4) 0.0110(4) -0.0499(3) -0.0369(4)
C35 0.0392(12) 0.076(2) 0.0195(11) -0.0060(13) -0.0133(9) -0.0130(13)
C36 0.0457(12) 0.0518(15) 0.0118(9) 0.0010(10) -0.0129(8) -0.0146(11)
C37 0.0286(13) 0.0293(11) 0.0153(8) 0.0041(8) -0.0111(8) -0.0041(9)
C38 0.0264(13) 0.0752(19) 0.0186(13) 0.0030(13) -0.0011(9) -0.0156(12)
C39 0.0455(9) 0.0764(16) 0.0213(11) 0.0066(11) -0.0242(7) -0.0203(10)
N10 0.0377(7) 0.0357(7) 0.0163(6) 0.0029(6) -0.0084(5) -0.0131(6)
C40 0.0647(15) 0.0642(14) 0.0168(10) 0.0099(10) -0.0137(11) -0.0276(11)
C41 0.0315(17) 0.0547(15) 0.0270(11) 0.0161(11) -0.0194(12) -0.0044(13)
C42 0.0392(12) 0.076(2) 0.0195(11) -0.0060(13) -0.0133(9) -0.0130(13)
C43 0.0457(12) 0.0518(15) 0.0118(9) 0.0010(10) -0.0129(8) -0.0146(11)
C44 0.0286(13) 0.0293(11) 0.0153(8) 0.0041(8) -0.0111(8) -0.0041(9)
C45 0.0264(13) 0.0752(19) 0.0186(13) 0.0030(13) -0.0011(9) -0.0156(12)
C46 0.0455(9) 0.0764(16) 0.0213(11) 0.0066(11) -0.0242(7) -0.0203(10)
N11 0.0377(7) 0.0357(7) 0.0163(6) 0.0029(6) -0.0084(5) -0.0131(6)
C47 0.0647(15) 0.0642(14) 0.0168(10) 0.0099(10) -0.0137(11) -0.0276(11)
C48 0.0315(17) 0.0547(15) 0.0270(11) 0.0161(11) -0.0194(12) -0.0044(13)
O31 0.136(4) 0.156(4) 0.151(4) -0.041(4) -0.042(3) -0.003(3)
O29 0.1054(19) 0.184(3) 0.0836(19) -0.018(2) 0.0002(17) -0.0440(18)
O24 0.0795(9) 0.0502(8) 0.0683(10) 0.0111(8) -0.0324(8) -0.0308(7)
O28 0.1035(12) 0.0659(13) 0.1411(17) 0.0270(13) -0.0881(9) -0.0268(10)
O25 0.1413(13) 0.1022(12) 0.0966(11) 0.0611(10) -0.0787(9) -0.0767(9)
O30 0.138(2) 0.0901(16) 0.0556(13) -0.0121(12) -0.0045(15) -0.0068(16)
O26 0.0708(11) 0.0954(14) 0.0524(10) -0.0250(10) -0.0101(9) -0.0217(10)
O27 0.0435(8) 0.0644(10) 0.0623(11) 0.0077(9) -0.0118(8) -0.0113(7)

loop_
_atom_type_symbol
_atom_type_description
_atom_type_scat_dispersion_real
_atom_type_scat_dispersion_imag
_atom_type_scat_source
C C 0.0033 0.0016 'International Tables Vol C Tables 4.2.6.8 and 6.1.1.4'
H H 0.0000 0.0000 'International Tables Vol C Tables 4.2.6.8 and 6.1.1.4'
Cd Cd -0.8075 1.2024 'International Tables Vol C Tables 4.2.6.8 and 6.1.1.4'
N N 0.0061 0.0033 'International Tables Vol C Tables 4.2.6.8 and 6.1.1.4'
O O 0.0106 0.0060 'International Tables Vol C Tables 4.2.6.8 and 6.1.1.4'
P P 0.1023 0.0942 'International Tables Vol C Tables 4.2.6.8 and 6.1.1.4'

loop_
_geom_angle_atom_site_label_1
_geom_angle_atom_site_label_2
_geom_angle_atom_site_label_3
_geom_angle
_geom_angle_site_symmetry_1
_geom_angle_site_symmetry_3
_geom_angle_publ_flag
H1A C1 H1B 108.4 . . ?
C2 C1 H1A 110.0 . . ?
C2 C1 H1B 110.0 . . ?
O7 C1 H1A 110.0 . . ?
O7 C1 H1B 110.0 . . ?
O7 C1 C2 108.47(19) . . ?
Cd1 O1 Cd2 99.18(4) . . ?
P1 O1 Cd1 132.27(8) . . ?
P1 O1 Cd2 128.53(9) . . ?
C6 N1 C5 119.7(2) . . ?
C6 N1 C9 120.61(17) . . ?
C9 N1 C5 119.60(15) . . ?
O1 Cd1 O5 86.13(5) . . ?
O1 Cd1 N7 93.76(6) . . ?
O1 Cd1 N8 93.20(6) . 1_554 ?
O1 Cd1 O12 82.24(5) . . ?
O5 Cd1 N7 91.47(5) . . ?
O5 Cd1 N8 86.72(5) . 1_554 ?
N7 Cd1 N8 172.67(7) . 1_554 ?
O12 Cd1 O5 167.43(6) . . ?
O12 Cd1 N7 94.01(5) . . ?
O12 Cd1 N8 89.19(5) . 1_554 ?
O16 Cd1 O1 171.74(5) . . ?
O16 Cd1 O5 101.93(5) . . ?
O16 Cd1 N7 84.31(6) . . ?
O16 Cd1 N8 89.12(6) . 1_554 ?
O16 Cd1 O12 89.87(5) . . ?
O1 P1 O3 107.35(7) . . ?
O1 P1 O4 106.55(8) . . ?
O2 P1 O1 116.60(8) . . ?
O2 P1 O3 113.13(10) . . ?
O2 P1 O4 106.68(8) . . ?
O3 P1 O4 105.81(8) . . ?
C26 C1A C25 120.4(2) . . ?
C26 C1A C29 116.3(2) . . ?
C29 C1A C25 123.2(2) . . ?
C12 O1A H1AA 109.5 . . ?
C1 C2 H2 108.5 . . ?
C1 C2 C3 116.89(18) . . ?
C3 C2 H2 108.5 . . ?
O8 C2 C1 109.12(16) . . ?
O8 C2 H2 108.5 . . ?
O8 C2 C3 105.06(19) . . ?
C8 N2 C9 119.61(19) . . ?
O1 Cd2 N9 90.31(6) . . ?
O1 Cd2 O12 80.77(5) . . ?
O1 Cd2 O23 90.40(5) . . ?
N9 Cd2 O12 96.99(8) . . ?
N9 Cd2 O23 88.13(9) . . ?
O12 Cd2 O23 169.78(5) . . ?
O22 Cd2 O1 178.28(7) . . ?
O22 Cd2 N9 90.69(7) . . ?
O22 Cd2 O12 97.71(5) . . ?
O22 Cd2 O23 91.04(6) . . ?
O22 Cd2 N10 88.8(3) . 1_556 ?
N10 Cd2 O1 90.3(3) 1_556 . ?
N10 Cd2 N9 174.0(3) 1_556 . ?
N10 Cd2 O12 89.0(3) 1_556 . ?
N10 Cd2 O23 85.9(3) 1_556 . ?
O5 P2 O4 109.67(7) . . ?
O5 P2 O7 105.73(9) . . ?
O6 P2 O4 109.25(10) . . ?
O6 P2 O5 118.79(9) . . ?
O6 P2 O7 111.17(8) . . ?
O7 P2 O4 100.68(8) . . ?
O12 P3 O15 105.47(7) . . ?
O13 P3 O12 112.69(10) . . ?
O13 P3 O14 116.39(9) . . ?
O13 P3 O15 101.90(9) . . ?
O14 P3 O12 113.22(8) . . ?
O14 P3 O15 105.57(10) . . ?
C2 C3 H3 109.9 . . ?
C4 C3 C2 103.41(19) . . ?
C4 C3 H3 109.9 . . ?
O9 C3 C2 109.45(19) . . ?
O9 C3 H3 109.9 . . ?
O9 C3 C4 113.97(18) . . ?
H3A N3 H3B 108.7 . . ?
C8 N3 H3A 109.1 . . ?
C8 N3 H3B 110.4 . . ?
P1 O4 P2 132.05(8) . . ?
O15 P4 O18 103.51(9) . . ?
O16 P4 O15 110.28(9) . . ?
O16 P4 O17 116.02(9) . . ?
O16 P4 O18 102.80(9) . . ?
O17 P4 O15 111.11(10) . . ?
O17 P4 O18 112.12(11) . . ?
C3 C4 H4 111.3 . . ?
C3 C4 C5 103.8(2) . . ?
C5 C4 H4 111.3 . . ?
O10 C4 C3 109.4(2) . . ?
O10 C4 H4 111.3 . . ?
O10 C4 C5 109.3(2) . . ?
C15 N4 C14 120.43(18) . . ?
C18 N4 C14 118.81(15) . . ?
C18 N4 C15 120.67(17) . . ?
P2 O5 Cd1 131.85(9) . . ?
C17 N5 H5 117.9 . . ?
C17 N5 C18 124.23(19) . . ?
C18 N5 H5 117.9 . . ?
N1 C5 C4 115.02(18) . . ?
N1 C5 H5A 109.0 . . ?
C4 C5 H5A 109.0 . . ?
O8 C5 N1 107.05(15) . . ?
O8 C5 C4 107.5(2) . . ?
O8 C5 H5A 109.0 . . ?
H6A N6 H6B 120.0 . . ?
C17 N6 H6A 120.0 . . ?
C17 N6 H6B 120.0 . . ?
N1 C6 H6 119.2 . . ?
C7 C6 N1 121.6(2) . . ?
C7 C6 H6 119.2 . . ?
C6 C7 H7 121.9 . . ?
C6 C7 C8 116.18(18) . . ?
C8 C7 H7 121.9 . . ?
C1 O7 P2 120.05(15) . . ?
C19 N7 Cd1 121.80(11) . . ?
C19 N7 C23 116.33(18) . . ?
C23 N7 Cd1 121.83(14) . . ?
C5 O8 C2 109.43(16) . . ?
C27 N8 Cd1 124.37(15) . 1_556 ?
C27 N8 C28 116.66(18) . . ?
C28 N8 Cd1 118.98(11) . 1_556 ?
N2 C8 N3 116.9(2) . . ?
N2 C8 C7 122.57(18) . . ?
N3 C8 C7 120.49(17) . . ?
N2 C9 N1 119.34(15) . . ?
O11 C9 N1 119.66(16) . . ?
O11 C9 N2 121.0(2) . . ?
C3 O9 H9 109.5 . . ?
C30 N9 Cd2 119.1(2) . . ?
C34 N9 Cd2 124.05(16) . . ?
C34 N9 C30 116.8(3) . . ?
C4 O10 H10 109.5 . . ?
C11 C10 H10A 126.5 . . ?
O18 C10 H10A 126.5 . . ?
O18 C10 C11 107.03(19) . . ?
C10 C11 H11 106.7 . . ?
C10 C11 C12 121.1(3) . . ?
C12 C11 H11 106.7 . . ?
O19 C11 C10 108.5(2) . . ?
O19 C11 H11 106.7 . . ?
O19 C11 C12 106.23(19) . . ?
O1A C12 C11 108.46(18) . . ?
O1A C12 H12 111.5 . . ?
O1A C12 C13 108.3(2) . . ?
C11 C12 H12 111.5 . . ?
C11 C12 C13 105.3(2) . . ?
C13 C12 H12 111.5 . . ?
Cd1 O12 Cd2 97.81(4) . . ?
P3 O12 Cd1 131.52(8) . . ?
P3 O12 Cd2 130.21(8) . . ?
C12 C13 H13 110.3 . . ?
C14 C13 C12 102.02(18) . . ?
C14 C13 H13 110.3 . . ?
O20 C13 C12 114.6(2) . . ?
O20 C13 H13 110.3 . . ?
O20 C13 C14 109.02(19) . . ?
N4 C14 C13 116.14(15) . . ?
N4 C14 H14 108.9 . . ?
C13 C14 H14 108.9 . . ?
O19 C14 N4 108.43(18) . . ?
O19 C14 C13 105.39(18) . . ?
O19 C14 H14 108.9 . . ?
P4 O15 P3 136.99(9) . . ?
N4 C15 H15 119.3 . . ?
C16 C15 N4 121.4(2) . . ?
C16 C15 H15 119.3 . . ?
P4 O16 Cd1 129.26(9) . . ?
C15 C16 H16 120.2 . . ?
C15 C16 C17 119.55(18) . . ?
C17 C16 H16 120.2 . . ?
N5 C17 C16 117.03(17) . . ?
N6 C17 N5 119.3(2) . . ?
N6 C17 C16 123.66(17) . . ?
N4 C18 N5 116.52(15) . . ?
O21 C18 N4 122.97(18) . . ?
O21 C18 N5 120.5(2) . . ?
C10 O18 P4 122.80(17) . . ?
C11 O19 C14 111.5(2) . . ?
N7 C19 H19 118.6 . . ?
N7 C19 C20 122.82(17) . . ?
C20 C19 H19 118.6 . . ?
C13 O20 H20 109.5 . . ?
C19 C20 H20A 120.7 . . ?
C21 C20 C19 118.7(2) . . ?
C21 C20 H20A 120.7 . . ?
C20 C21 C24 120.2(2) . . ?
C22 C21 C20 117.6(2) . . ?
C22 C21 C24 122.20(19) . . ?
C21 C22 H22 119.4 . . ?
C21 C22 C23 121.28(19) . . ?
C23 C22 H22 119.4 . . ?
Cd2 O22 H22A 127.9 . . ?
Cd2 O22 H22B 127.6 . . ?
H22A O22 H22B 104.5 . . ?
Cd2 O23 H23A 109.2 . . ?
Cd2 O23 H23B 109.5 . . ?
H23A O23 H23B 104.5 . . ?
N7 C23 C22 123.3(2) . . ?
N7 C23 H23 118.4 . . ?
C22 C23 H23 118.4 . . ?
C21 C24 H24A 106.2 . . ?
C21 C24 H24B 106.2 . . ?
H24A C24 H24B 106.4 . . ?
C25 C24 C21 124.4(3) . . ?
C25 C24 H24A 106.2 . . ?
C25 C24 H24B 106.2 . . ?
C1A C25 H25A 107.4 . . ?
C1A C25 H25B 107.4 . . ?
C24 C25 C1A 119.8(3) . . ?
C24 C25 H25A 107.4 . . ?
C24 C25 H25B 107.4 . . ?
H25A C25 H25B 106.9 . . ?
C1A C26 H26 120.4 . . ?
C1A C26 C27 119.13(18) . . ?
C27 C26 H26 120.4 . . ?
N8 C27 C26 125.0(2) . . ?
N8 C27 H27 117.5 . . ?
C26 C27 H27 117.5 . . ?
N8 C28 H28 118.6 . . ?
N8 C28 C29 122.73(17) . . ?
C29 C28 H28 118.6 . . ?
C1A C29 C28 120.1(2) . . ?
C1A C29 H29 119.9 . . ?
C28 C29 H29 119.9 . . ?
N9 C30 H30 119.2 . . ?
N9 C30 C31 121.6(3) . . ?
C31 C30 H30 119.2 . . ?
C30 C31 H31 119.9 . . ?
C30 C31 C32 120.1(2) . . ?
C32 C31 H31 119.9 . . ?
C31 C32 C35 140.1(3) . . ?
C31 C32 C42 97.1(2) . . ?
C33 C32 C31 115.8(3) . . ?
C33 C32 C35 104.0(3) . . ?
C33 C32 C42 146.0(4) . . ?
C32 C33 H33 118.8 . . ?
C32 C33 C34 122.4(3) . . ?
C34 C33 H33 118.8 . . ?
N9 C34 C33 123.1(2) . . ?
N9 C34 H34 118.4 . . ?
C33 C34 H34 118.4 . . ?
C32 C35 H35A 110.4 . . ?
C32 C35 H35B 110.4 . . ?
H35A C35 H35B 108.6 . . ?
C36 C35 C32 106.6(4) . . ?
C36 C35 H35A 110.4 . . ?
C36 C35 H35B 110.4 . . ?
C35 C36 H36A 108.0 . . ?
C35 C36 H36B 108.0 . . ?
C35 C36 C37 117.4(4) . . ?
H36A C36 H36B 107.2 . . ?
C37 C36 H36A 108.0 . . ?
C37 C36 H36B 108.0 . . ?
C38 C37 C36 116.95(18) . . ?
C38 C37 C41 120.0 . . ?
C41 C37 C36 122.89(18) . . ?
C37 C38 H38 120.0 . . ?
C37 C38 C39 120.0 . . ?
C39 C38 H38 120.0 . . ?
C38 C39 H39 120.0 . . ?
N10 C39 C38 120.0 . . ?
N10 C39 H39 120.0 . . ?
C39 N10 Cd2 112.69(13) . 1_554 ?
C40 N10 Cd2 127.16(13) . 1_554 ?
C40 N10 C39 120.0 . . ?
N10 C40 H40 120.0 . . ?
N10 C40 C41 120.0 . . ?
C41 C40 H40 120.0 . . ?
C37 C41 H41 120.0 . . ?
C40 C41 C37 120.0 . . ?
C40 C41 H41 120.0 . . ?
C32 C42 H42A 111.5 . . ?
C32 C42 H42B 111.5 . . ?
H42A C42 H42B 109.3 . . ?
C43 C42 C32 101.4(2) . . ?
C43 C42 H42A 111.5 . . ?
C43 C42 H42B 111.5 . . ?
C42 C43 H43A 108.2 . . ?
C42 C43 H43B 108.2 . . ?
C42 C43 C44 116.5(2) . . ?
H43A C43 H43B 107.3 . . ?
C44 C43 H43A 108.2 . . ?
C44 C43 H43B 108.2 . . ?
C45 C44 C43 121.20(15) . . ?
C45 C44 C48 120.0 . . ?
C48 C44 C43 118.80(15) . . ?
C44 C45 H45 120.0 . . ?
C44 C45 C46 120.0 . . ?
C46 C45 H45 120.0 . . ?
C45 C46 H46 120.0 . . ?
N11 C46 C45 120.0 . . ?
N11 C46 H46 120.0 . . ?
C46 N11 C47 120.0 . . ?
N11 C47 H47 120.0 . . ?
C48 C47 N11 120.0 . . ?
C48 C47 H47 120.0 . . ?
C44 C48 H48 120.0 . . ?
C47 C48 C44 120.0 . . ?
C47 C48 H48 120.0 . . ?
H31A O31 H31B 104.7 . . ?
H29A O29 H29B 104.7 . . ?
H24C O24 H24D 104.4 . . ?
H28A O28 H28B 104.6 . . ?
H25C O25 H25D 104.6 . . ?
H30A O30 H30B 104.4 . . ?
H26A O26 H26B 104.6 . . ?
H27A O27 H27B 104.6 . . ?

loop_
_geom_bond_atom_site_label_1
_geom_bond_atom_site_label_2
_geom_bond_distance
_geom_bond_site_symmetry_2
_geom_bond_publ_flag
C1 H1A 0.9700 . ?
C1 H1B 0.9700 . ?
C1 C2 1.474(3) . ?
C1 O7 1.461(2) . ?
O1 Cd1 2.2889(15) . ?
O1 P1 1.5165(13) . ?
O1 Cd2 2.3155(12) . ?
N1 C5 1.478(2) . ?
N1 C6 1.359(2) . ?
N1 C9 1.376(3) . ?
Cd1 O5 2.3139(12) . ?
Cd1 N7 2.3478(15) . ?
Cd1 N8 2.3801(16) 1_554 ?
Cd1 O12 2.3050(12) . ?
Cd1 O16 2.2664(15) . ?
P1 O2 1.4716(17) . ?
P1 O3 1.5556(16) . ?
P1 O4 1.6035(15) . ?
C1A C25 1.479(4) . ?
C1A C26 1.362(4) . ?
C1A C29 1.377(3) . ?
O1A H1AA 0.8200 . ?
O1A C12 1.439(3) . ?
C2 H2 0.9800 . ?
C2 C3 1.511(3) . ?
C2 O8 1.441(3) . ?
N2 C8 1.337(2) . ?
N2 C9 1.352(2) . ?
Cd2 N9 2.330(2) . ?
Cd2 O12 2.3472(15) . ?
Cd2 O22 2.2760(13) . ?
Cd2 O23 2.449(2) . ?
Cd2 N10 2.309(2) 1_556 ?
P2 O4 1.6038(16) . ?
P2 O5 1.4868(13) . ?
P2 O6 1.4831(19) . ?
P2 O7 1.5789(16) . ?
P3 O12 1.5229(11) . ?
P3 O13 1.4854(18) . ?
P3 O14 1.4971(18) . ?
P3 O15 1.6423(16) . ?
C3 H3 0.9800 . ?
C3 C4 1.507(4) . ?
C3 O9 1.413(3) . ?
N3 H3A 0.8633 . ?
N3 H3B 0.8656 . ?
N3 C8 1.347(3) . ?
P4 O15 1.5863(17) . ?
P4 O16 1.4746(12) . ?
P4 O17 1.4898(19) . ?
P4 O18 1.5885(19) . ?
C4 H4 0.9800 . ?
C4 C5 1.539(3) . ?
C4 O10 1.417(3) . ?
N4 C14 1.462(2) . ?
N4 C15 1.381(2) . ?
N4 C18 1.368(3) . ?
N5 H5 0.8600 . ?
N5 C17 1.361(2) . ?
N5 C18 1.371(3) . ?
C5 H5A 0.9800 . ?
C5 O8 1.414(3) . ?
N6 H6A 0.8600 . ?
N6 H6B 0.8600 . ?
N6 C17 1.304(3) . ?
C6 H6 0.9300 . ?
C6 C7 1.348(3) . ?
C7 H7 0.9300 . ?
C7 C8 1.414(4) . ?
N7 C19 1.322(3) . ?
N7 C23 1.352(2) . ?
N8 C27 1.299(2) . ?
N8 C28 1.309(3) . ?
C9 O11 1.247(2) . ?
O9 H9 0.8200 . ?
N9 C30 1.347(3) . ?
N9 C34 1.304(4) . ?
O10 H10 0.8200 . ?
C10 H10A 0.9300 . ?
C10 C11 1.494(4) . ?
C10 O18 1.395(3) . ?
C11 H11 0.9800 . ?
C11 C12 1.504(4) . ?
C11 O19 1.416(4) . ?
C12 H12 0.9800 . ?
C12 C13 1.533(3) . ?
C13 H13 0.9800 . ?
C13 C14 1.512(4) . ?
C13 O20 1.385(3) . ?
C14 H14 0.9800 . ?
C14 O19 1.434(3) . ?
C15 H15 0.9300 . ?
C15 C16 1.332(3) . ?
C16 H16 0.9300 . ?
C16 C17 1.413(3) . ?
C18 O21 1.215(2) . ?
C19 H19 0.9300 . ?
C19 C20 1.407(3) . ?
O20 H20 0.8200 . ?
C20 H20A 0.9300 . ?
C20 C21 1.392(3) . ?
C21 C22 1.334(4) . ?
C21 C24 1.529(4) . ?
C22 H22 0.9300 . ?
C22 C23 1.359(3) . ?
O22 H22A 0.8634 . ?
O22 H22B 0.8638 . ?
O23 H23A 0.8490 . ?
O23 H23B 0.8527 . ?
C23 H23 0.9300 . ?
C24 H24A 0.9700 . ?
C24 H24B 0.9700 . ?
C24 C25 1.352(6) . ?
C25 H25A 0.9700 . ?
C25 H25B 0.9700 . ?
C26 H26 0.9300 . ?
C26 C27 1.392(3) . ?
C27 H27 0.9300 . ?
C28 H28 0.9300 . ?
C28 C29 1.403(3) . ?
C29 H29 0.9300 . ?
C30 H30 0.9300 . ?
C30 C31 1.385(4) . ?
C31 H31 0.9300 . ?
C31 C32 1.397(5) . ?
C32 C33 1.312(4) . ?
C32 C35 1.584(6) . ?
C32 C42 1.610(4) . ?
C33 H33 0.9300 . ?
C33 C34 1.376(4) . ?
C34 H34 0.9300 . ?
C35 H35A 0.9700 . ?
C35 H35B 0.9700 . ?
C35 C36 1.472(5) . ?
C36 H36A 0.9700 . ?
C36 H36B 0.9700 . ?
C36 C37 1.535(5) . ?
C37 C38 1.3900 . ?
C37 C41 1.3900 . ?
C38 H38 0.9300 . ?
C38 C39 1.3900 . ?
C39 H39 0.9300 . ?
C39 N10 1.3900 . ?
N10 C40 1.3900 . ?
C40 H40 0.9300 . ?
C40 C41 1.3900 . ?
C41 H41 0.9300 . ?
C42 H42A 0.9700 . ?
C42 H42B 0.9700 . ?
C42 C43 1.472(6) . ?
C43 H43A 0.9700 . ?
C43 H43B 0.9700 . ?
C43 C44 1.570(4) . ?
C44 C45 1.3900 . ?
C44 C48 1.3900 . ?
C45 H45 0.9300 . ?
C45 C46 1.3900 . ?
C46 H46 0.9300 . ?
C46 N11 1.3900 . ?
N11 C47 1.3900 . ?
C47 H47 0.9300 . ?
C47 C48 1.3900 . ?
C48 H48 0.9300 . ?
O31 H31A 0.8487 . ?
O31 H31B 0.8492 . ?
O29 H29A 0.8505 . ?
O29 H29B 0.8496 . ?
O24 H24C 0.8506 . ?
O24 H24D 0.8501 . ?
O28 H28A 0.8504 . ?
O28 H28B 0.8506 . ?
O25 H25C 0.8490 . ?
O25 H25D 0.8499 . ?
O30 H30A 0.8515 . ?
O30 H30B 0.8491 . ?
O26 H26A 0.8487 . ?
O26 H26B 0.8505 . ?
O27 H27A 0.8474 . ?
O27 H27B 0.8503 . ?

loop_
_geom_hbond_atom_site_label_D
_geom_hbond_atom_site_label_H
_geom_hbond_atom_site_label_A
_geom_hbond_distance_DH
_geom_hbond_distance_HA
_geom_hbond_distance_DA
_geom_hbond_angle_DHA
_geom_hbond_site_symmetry_A
_geom_hbond_publ_flag
N3 H3B O26 0.87 2.15 2.822(3) 133.9 . yes
N5 H5 N2 0.86 1.98 2.830(3) 172.6 1_554 yes
N6 H6A O11 0.86 1.93 2.786(3) 175.0 1_554 yes
N6 H6B O27 0.86 2.06 2.868(2) 156.3 1_465 yes
O9 H9 O25 0.82 1.81 2.628(3) 177.6 . yes
O20 H20 O13 0.82 1.94 2.707(3) 154.3 1_565 yes
O22 H22A O24 0.86 1.92 2.670(3) 145.1 . yes
O22 H22B O28 0.86 1.85 2.684(3) 162.8 . yes
O29 H29A O31 0.85 2.14 2.864(8) 142.9 1_456 yes
O24 H24C O16 0.85 1.94 2.745(2) 157.6 1_545 yes
O24 H24D O5 0.85 2.19 2.812(3) 129.8 1_545 yes
O28 H28A O14 0.85 2.02 2.853(3) 166.1 . yes
O25 H25C O9 0.85 2.55 2.628(3) 85.8 . yes
O25 H25D O14 0.85 1.84 2.664(3) 164.4 1_465 yes
O26 H26A O17 0.85 2.12 2.870(3) 147.4 . yes
O27 H27A O6 0.85 2.28 2.828(3) 122.8 1_645 yes

loop_
_geom_torsion_atom_site_label_1
_geom_torsion_atom_site_label_2
_geom_torsion_atom_site_label_3
_geom_torsion_atom_site_label_4
_geom_torsion
_geom_torsion_site_symmetry_1
_geom_torsion_site_symmetry_2
_geom_torsion_site_symmetry_3
_geom_torsion_site_symmetry_4
_geom_torsion_publ_flag
C1 C2 C3 C4 -154.44(16) . . . . ?
C1 C2 C3 O9 83.8(2) . . . . ?
C1 C2 O8 C5 152.99(16) . . . . ?
O1 P1 O4 P2 60.72(15) . . . . ?
N1 C5 O8 C2 -133.45(15) . . . . ?
N1 C6 C7 C8 2.7(4) . . . . ?
Cd1 O1 P1 O2 -142.37(12) . . . . ?
Cd1 O1 P1 O3 89.55(13) . . . . ?
Cd1 O1 P1 O4 -23.45(13) . . . . ?
Cd1 N7 C19 C20 176.1(3) . . . . ?
Cd1 N7 C23 C22 -176.7(2) . . . . ?
Cd1 N8 C27 C26 178.8(2) 1_556 . . . ?
Cd1 N8 C28 C29 179.2(2) 1_556 . . . ?
C1A C26 C27 N8 2.0(5) . . . . ?
O1A C12 C13 C14 87.5(2) . . . . ?
O1A C12 C13 O20 -30.1(3) . . . . ?
C2 C1 O7 P2 -164.91(14) . . . . ?
C2 C3 C4 C5 27.06(18) . . . . ?
C2 C3 C4 O10 -89.6(2) . . . . ?
Cd2 O1 P1 O2 39.53(14) . . . . ?
Cd2 O1 P1 O3 -88.54(12) . . . . ?
Cd2 O1 P1 O4 158.46(9) . . . . ?
Cd2 N9 C30 C31 178.4(2) . . . . ?
Cd2 N9 C34 C33 -176.7(2) . . . . ?
Cd2 N10 C40 C41 -175.2(2) 1_554 . . . ?
Cd2 N11 C47 C48 -176.49(14) 1_554 . . . ?
O2 P1 O4 P2 -174.07(13) . . . . ?
C3 C2 O8 C5 26.91(17) . . . . ?
C3 C4 C5 N1 107.3(2) . . . . ?
C3 C4 C5 O8 -11.82(19) . . . . ?
O3 P1 O4 P2 -53.33(15) . . . . ?
O4 P2 O5 Cd1 1.78(15) . . . . ?
O4 P2 O7 C1 -60.88(16) . . . . ?
C4 C5 O8 C2 -9.37(18) . . . . ?
N4 C14 O19 C11 -146.35(18) . . . . ?
N4 C15 C16 C17 2.7(4) . . . . ?
O5 P2 O4 P1 -50.40(16) . . . . ?
O5 P2 O7 C1 -175.02(15) . . . . ?
C5 N1 C6 C7 -176.8(2) . . . . ?
C5 N1 C9 N2 174.97(19) . . . . ?
C5 N1 C9 O11 -6.0(3) . . . . ?
O6 P2 O4 P1 81.40(14) . . . . ?
O6 P2 O5 Cd1 -124.80(13) . . . . ?
O6 P2 O7 C1 54.77(18) . . . . ?
C6 N1 C5 C4 -66.8(3) . . . . ?
C6 N1 C5 O8 52.5(3) . . . . ?
C6 N1 C9 N2 -1.7(3) . . . . ?
C6 N1 C9 O11 177.3(2) . . . . ?
C6 C7 C8 N2 -3.5(4) . . . . ?
C6 C7 C8 N3 177.6(2) . . . . ?
O7 C1 C2 C3 59.3(2) . . . . ?
O7 C1 C2 O8 -59.7(2) . . . . ?
O7 P2 O4 P1 -161.53(13) . . . . ?
O7 P2 O5 Cd1 109.55(12) . . . . ?
N7 C19 C20 C21 2.6(5) . . . . ?
O8 C2 C3 C4 -33.33(16) . . . . ?
O8 C2 C3 O9 -155.14(16) . . . . ?
N8 C28 C29 C1A 2.0(5) . . . . ?
C8 N2 C9 N1 0.9(3) . . . . ?
C8 N2 C9 O11 -178.1(2) . . . . ?
C9 N1 C5 C4 116.5(2) . . . . ?
C9 N1 C5 O8 -124.2(2) . . . . ?
C9 N1 C6 C7 -0.2(4) . . . . ?
C9 N2 C8 N3 -179.3(2) . . . . ?
C9 N2 C8 C7 1.8(3) . . . . ?
O9 C3 C4 C5 145.78(18) . . . . ?
O9 C3 C4 O10 29.2(3) . . . . ?
N9 C30 C31 C32 0.6(4) . . . . ?
O10 C4 C5 N1 -136.0(2) . . . . ?
O10 C4 C5 O8 104.9(2) . . . . ?
C10 C11 C12 O1A 136.7(2) . . . . ?
C10 C11 C12 C13 -107.6(2) . . . . ?
C10 C11 O19 C14 134.48(19) . . . . ?
C11 C10 O18 P4 178.0(2) . . . . ?
C11 C12 C13 C14 -28.4(2) . . . . ?
C11 C12 C13 O20 -146.0(2) . . . . ?
C12 C11 O19 C14 2.8(2) . . . . ?
C12 C13 C14 N4 150.04(18) . . . . ?
C12 C13 C14 O19 30.0(2) . . . . ?
O12 P3 O15 P4 50.08(17) . . . . ?
C13 C14 O19 C11 -21.4(2) . . . . ?
O13 P3 O12 Cd1 -117.64(12) . . . . ?
O13 P3 O12 Cd2 52.72(14) . . . . ?
O13 P3 O15 P4 167.94(15) . . . . ?
O14 P3 O12 Cd1 107.64(13) . . . . ?
O14 P3 O12 Cd2 -81.99(13) . . . . ?
O14 P3 O15 P4 -70.03(15) . . . . ?
C14 N4 C15 C16 174.9(2) . . . . ?
C14 N4 C18 N5 -175.96(19) . . . . ?
C14 N4 C18 O21 3.5(3) . . . . ?
O15 P3 O12 Cd1 -7.30(13) . . . . ?
O15 P3 O12 Cd2 163.07(10) . . . . ?
O15 P4 O16 Cd1 15.99(15) . . . . ?
O15 P4 O18 C10 -46.9(3) . . . . ?
C15 N4 C14 C13 -43.4(3) . . . . ?
C15 N4 C14 O19 75.0(2) . . . . ?
C15 N4 C18 N5 7.5(3) . . . . ?
C15 N4 C18 O21 -173.0(2) . . . . ?
C15 C16 C17 N5 3.7(3) . . . . ?
C15 C16 C17 N6 -177.9(2) . . . . ?
O16 P4 O15 P3 -55.70(17) . . . . ?
O16 P4 O18 C10 -161.8(2) . . . . ?
O17 P4 O15 P3 74.40(16) . . . . ?
O17 P4 O16 Cd1 -111.43(13) . . . . ?
O17 P4 O18 C10 72.9(3) . . . . ?
C17 N5 C18 N4 -0.9(3) . . . . ?
C17 N5 C18 O21 179.6(2) . . . . ?
C18 N4 C14 C13 140.1(2) . . . . ?
C18 N4 C14 O19 -101.5(2) . . . . ?
C18 N4 C15 C16 -8.7(3) . . . . ?
C18 N5 C17 N6 176.9(2) . . . . ?
C18 N5 C17 C16 -4.7(3) . . . . ?
O18 P4 O15 P3 -165.07(15) . . . . ?
O18 P4 O16 Cd1 125.83(13) . . . . ?
O18 C10 C11 C12 64.3(3) . . . . ?
O18 C10 C11 O19 -58.8(3) . . . . ?
O19 C11 C12 O1A -99.1(2) . . . . ?
O19 C11 C12 C13 16.6(2) . . . . ?
C19 N7 C23 C22 0.9(4) . . . . ?
C19 C20 C21 C22 -2.8(5) . . . . ?
C19 C20 C21 C24 177.3(3) . . . . ?
O20 C13 C14 N4 -88.4(2) . . . . ?
O20 C13 C14 O19 151.54(14) . . . . ?
C20 C21 C22 C23 2.2(5) . . . . ?
C20 C21 C24 C25 29.7(5) . . . . ?
C21 C22 C23 N7 -1.3(5) . . . . ?
C21 C24 C25 C1A -174.3(3) . . . . ?
C22 C21 C24 C25 -150.3(4) . . . . ?
C23 N7 C19 C20 -1.6(4) . . . . ?
C24 C21 C22 C23 -177.8(3) . . . . ?
C25 C1A C26 C27 -179.7(3) . . . . ?
C25 C1A C29 C28 177.8(3) . . . . ?
C26 C1A C25 C24 151.1(3) . . . . ?
C26 C1A C29 C28 -0.9(5) . . . . ?
C27 N8 C28 C29 -0.9(4) . . . . ?
C28 N8 C27 C26 -1.1(4) . . . . ?
C29 C1A C25 C24 -27.6(5) . . . . ?
C29 C1A C26 C27 -0.9(4) . . . . ?
C30 N9 C34 C33 1.5(4) . . . . ?
C30 C31 C32 C33 -2.7(4) . . . . ?
C30 C31 C32 C35 174.6(5) . . . . ?
C30 C31 C32 C42 -174.1(3) . . . . ?
C31 C32 C33 C34 4.3(4) . . . . ?
C31 C32 C35 C36 15.1(8) . . . . ?
C31 C32 C42 C43 -166.0(3) . . . . ?
C32 C33 C34 N9 -4.0(5) . . . . ?
C32 C35 C36 C37 178.8(4) . . . . ?
C32 C42 C43 C44 179.8(3) . . . . ?
C33 C32 C35 C36 -167.4(4) . . . . ?
C33 C32 C42 C43 27.9(7) . . . . ?
C34 N9 C30 C31 0.1(4) . . . . ?
C35 C32 C33 C34 -173.9(3) . . . . ?
C35 C36 C37 C38 -176.3(4) . . . . ?
C35 C36 C37 C41 8.3(6) . . . . ?
C36 C37 C38 C39 -175.6(3) . . . . ?
C36 C37 C41 C40 175.3(3) . . . . ?
C37 C38 C39 N10 0.0 . . . . ?
C38 C37 C41 C40 0.0 . . . . ?
C38 C39 N10 Cd2 175.86(18) . . . 1_554 ?
C38 C39 N10 C40 0.0 . . . . ?
C39 N10 C40 C41 0.0 . . . . ?
N10 C40 C41 C37 0.0 . . . . ?
C41 C37 C38 C39 0.0 . . . . ?
C42 C32 C33 C34 168.9(4) . . . . ?
C42 C43 C44 C45 -2.8(5) . . . . ?
C42 C43 C44 C48 177.7(3) . . . . ?
C43 C44 C45 C46 -179.5(2) . . . . ?
C43 C44 C48 C47 179.5(2) . . . . ?
C44 C45 C46 N11 0.0 . . . . ?
C45 C44 C48 C47 0.0 . . . . ?
C45 C46 N11 Cd2 176.10(15) . . . 1_554 ?
C45 C46 N11 C47 0.0 . . . . ?
C46 N11 C47 C48 0.0 . . . . ?
N11 C47 C48 C44 0.0 . . . . ?
C48 C44 C45 C46 0.0 . . . . ?

loop_
_twin_individual_id
_twin_individual_mass_fraction_refined
1 0.982(7)
2 0.018(7)
